data_2239936
loop_
_publ_author_name
'Choi, Hong Dae'
'Lee, Uk'

_publ_section_title
;
 Crystal structure of 2,5-dimethyl-3-(3-methylphenylsulfonyl)-1-benzofuran
;
_journal_coeditor_code FY2118
_journal_issue 9
_journal_name_full 'Acta Crystallographica Section E'
_journal_page_first o1073
_journal_page_last o1074
_journal_paper_doi 10.1107/S1600536814019369
_journal_volume 70
_journal_year 2014
_chemical_formula_iupac 'C17 H16 O3 S'
_chemical_formula_moiety 'C17 H16 O3 S'
_chemical_formula_sum 'C17 H16 O3 S'
_chemical_formula_weight 300.36
_chemical_melting_point_gt 378
_chemical_melting_point_lt 379
_chemical_name_systematic
;
2,5-Dimethyl-3-(3-methylphenylsulfonyl)-1-benzofuran
;
_space_group_IT_number 14
_symmetry_cell_setting monoclinic
_symmetry_space_group_name_Hall '-P 2yn'
_symmetry_space_group_name_H-M 'P 1 21/n 1'
_atom_sites_solution_hydrogens difmap
_atom_sites_solution_primary direct
_atom_sites_solution_secondary difmap
_audit_creation_method 'form.cif (version 2.0)'
_cell_angle_alpha 90.00
_cell_angle_beta 101.9510(10)
_cell_angle_gamma 90.00
_cell_formula_units_Z 4
_cell_length_a 9.8769(2)
_cell_length_b 11.3190(2)
_cell_length_c 13.1320(2)
_cell_measurement_reflns_used 3458
_cell_measurement_temperature 173(2)
_cell_measurement_theta_max 25.70
_cell_measurement_theta_min 2.36
_cell_volume 1436.29(4)
_computing_cell_refinement '<i>SAINT</i> (Bruker, 2009)'
_computing_data_collection '<i>APEX2</i> (Bruker, 2009)'
_computing_data_reduction '<i>SAINT</i> (Bruker, 2009)'
_computing_molecular_graphics
;
<i>ORTEP-3 for Windows</i> (Farrugia, 2012)
and <i>DIAMOND</i> (Brandenburg, 1998)
;
_computing_publication_material '<i>SHELXL97</i> (Sheldrick, 2008)'
_computing_structure_refinement '<i>SHELXL97</i> (Sheldrick, 2008)'
_computing_structure_solution '<i>SHELXS97</i> (Sheldrick, 2008)'
_diffrn_ambient_temperature 173(2)
_diffrn_detector_area_resol_mean 10.0
_diffrn_measured_fraction_theta_full 0.995
_diffrn_measured_fraction_theta_max 0.995
_diffrn_measurement_device_type 'Bruker SMART APEXII CCD'
_diffrn_measurement_method '\f and \w scans'
_diffrn_radiation_monochromator 'graphite multilayer'
_diffrn_radiation_source 'rotating anode'
_diffrn_radiation_type MoK\a
_diffrn_radiation_wavelength 0.71073
_diffrn_reflns_av_R_equivalents 0.0352
_diffrn_reflns_av_sigmaI/netI 0.0338
_diffrn_reflns_limit_h_max 12
_diffrn_reflns_limit_h_min -13
_diffrn_reflns_limit_k_max 15
_diffrn_reflns_limit_k_min -14
_diffrn_reflns_limit_l_max 17
_diffrn_reflns_limit_l_min -17
_diffrn_reflns_number 13810
_diffrn_reflns_theta_full 28.42
_diffrn_reflns_theta_max 28.42
_diffrn_reflns_theta_min 2.36
_diffrn_standards_number 0
_exptl_absorpt_coefficient_mu 0.233
_exptl_absorpt_correction_T_max 0.9474
_exptl_absorpt_correction_T_min 0.9270
_exptl_absorpt_correction_type multi-scan
_exptl_absorpt_process_details '(<i>SADABS</i>; Bruker, 2009)'
_exptl_crystal_colour colourless
_exptl_crystal_density_diffrn 1.389
_exptl_crystal_density_method 'not measured'
_exptl_crystal_description block
_exptl_crystal_F_000 632
_exptl_crystal_size_max 0.33
_exptl_crystal_size_mid 0.29
_exptl_crystal_size_min 0.23
_refine_diff_density_max 0.351
_refine_diff_density_min -0.393
_refine_ls_extinction_method none
_refine_ls_goodness_of_fit_ref 1.083
_refine_ls_hydrogen_treatment constr
_refine_ls_matrix_type full
_refine_ls_number_parameters 193
_refine_ls_number_reflns 3589
_refine_ls_number_restraints 0
_refine_ls_restrained_S_all 1.083
_refine_ls_R_factor_all 0.0571
_refine_ls_R_factor_gt 0.0451
_refine_ls_shift/su_max 0.000
_refine_ls_shift/su_mean 0.000
_refine_ls_structure_factor_coef Fsqd
_refine_ls_weighting_details 'calc w=1/[\s^2^(Fo^2^)+(0.0639P)^2^+0.4013P] where P=(Fo^2^+2Fc^2^)/3'
_refine_ls_weighting_scheme calc
_refine_ls_wR_factor_gt 0.1198
_refine_ls_wR_factor_ref 0.1283
_reflns_number_gt 2861
_reflns_number_total 3589
_reflns_threshold_expression I>2\s(I)
_cod_data_source_file fy2118sup1.cif
_cod_data_source_block I
_cod_original_sg_symbol_H-M 'P 21/n'
_cod_database_code 2239936
_cod_database_fobs_code 2239936

loop_
_symmetry_equiv_pos_as_xyz
'x, y, z'
'-x+1/2, y+1/2, -z+1/2'
'-x, -y, -z'
'x-1/2, -y-1/2, z-1/2'

loop_
_atom_site_type_symbol
_atom_site_label
_atom_site_fract_x
_atom_site_fract_y
_atom_site_fract_z
_atom_site_U_iso_or_equiv
_atom_site_adp_type
_atom_site_calc_flag
_atom_site_refinement_flags
_atom_site_occupancy
_atom_site_symmetry_multiplicity
S S1 0.29608(4) 0.36272(4) 0.17488(3) 0.02967(14) Uani d . 1 2
O O1 0.66012(13) 0.37182(11) 0.09943(10) 0.0345(3) Uani d . 1 2
O O2 0.20801(13) 0.46348(11) 0.14867(10) 0.0366(3) Uani d . 1 2
O O3 0.24998(14) 0.24951(11) 0.13176(10) 0.0384(3) Uani d . 1 2
C C1 0.45457(18) 0.39515(16) 0.14324(12) 0.0287(4) Uani d . 1 2
C C2 0.52013(17) 0.51022(15) 0.14998(12) 0.0273(4) Uani d . 1 2
C C3 0.48710(18) 0.62452(15) 0.17608(13) 0.0297(4) Uani d . 1 2
H H3 0.4006 0.6408 0.1940 0.036 Uiso calc R 1 2
C C4 0.58250(19) 0.71390(16) 0.17537(13) 0.0306(4) Uani d . 1 2
C C5 0.70909(19) 0.68878(18) 0.14708(14) 0.0356(4) Uani d . 1 2
H H5 0.7734 0.7511 0.1468 0.043 Uiso calc R 1 2
C C6 0.74318(19) 0.57618(17) 0.11965(14) 0.0361(4) Uani d . 1 2
H H6 0.8287 0.5597 0.1003 0.043 Uiso calc R 1 2
C C7 0.64635(19) 0.48979(16) 0.12196(13) 0.0306(4) Uani d . 1 2
C C8 0.54295(19) 0.31645(16) 0.11373(13) 0.0315(4) Uani d . 1 2
C C9 0.5504(2) 0.83842(17) 0.20414(15) 0.0385(4) Uani d . 1 2
H H9A 0.4861 0.8749 0.1458 0.058 Uiso calc R 1 2
H H9B 0.6362 0.8845 0.2199 0.058 Uiso calc R 1 2
H H9C 0.5082 0.8367 0.2654 0.058 Uiso calc R 1 2
C C10 0.5398(2) 0.18729(17) 0.09586(16) 0.0410(5) Uani d . 1 2
H H10A 0.6052 0.1485 0.1523 0.062 Uiso calc R 1 2
H H10B 0.5660 0.1704 0.0293 0.062 Uiso calc R 1 2
H H10C 0.4463 0.1574 0.0941 0.062 Uiso calc R 1 2
C C11 0.33565(18) 0.34750(15) 0.31193(14) 0.0293(4) Uani d . 1 2
C C12 0.3862(2) 0.24005(16) 0.35446(15) 0.0350(4) Uani d . 1 2
H H12 0.3997 0.1762 0.3107 0.042 Uiso calc R 1 2
C C13 0.4166(2) 0.22735(18) 0.46169(15) 0.0405(5) Uani d . 1 2
H H13 0.4527 0.1549 0.4922 0.049 Uiso calc R 1 2
C C14 0.3941(2) 0.32033(18) 0.52383(15) 0.0383(4) Uani d . 1 2
H H14 0.4147 0.3104 0.5973 0.046 Uiso calc R 1 2
C C15 0.34268(18) 0.42744(16) 0.48270(14) 0.0321(4) Uani d . 1 2
C C16 0.31430(18) 0.44131(16) 0.37446(14) 0.0306(4) Uani d . 1 2
H H16 0.2806 0.5146 0.3441 0.037 Uiso calc R 1 2
C C17 0.3154(2) 0.52658(18) 0.55131(15) 0.0387(4) Uani d . 1 2
H H17A 0.2158 0.5323 0.5488 0.058 Uiso calc R 1 2
H H17B 0.3486 0.6009 0.5270 0.058 Uiso calc R 1 2
H H17C 0.3641 0.5114 0.6230 0.058 Uiso calc R 1 2

loop_
_atom_site_aniso_label
_atom_site_aniso_U_11
_atom_site_aniso_U_22
_atom_site_aniso_U_33
_atom_site_aniso_U_12
_atom_site_aniso_U_13
_atom_site_aniso_U_23
S1 0.0298(2) 0.0263(2) 0.0322(2) -0.00279(17) 0.00464(17) -0.00376(16)
O1 0.0356(7) 0.0348(7) 0.0345(6) 0.0044(5) 0.0105(5) -0.0018(5)
O2 0.0326(7) 0.0328(7) 0.0437(7) 0.0038(5) 0.0062(6) 0.0015(6)
O3 0.0415(8) 0.0308(7) 0.0403(7) -0.0082(6) 0.0027(6) -0.0085(6)
C1 0.0305(9) 0.0286(9) 0.0259(8) -0.0005(7) 0.0036(7) -0.0013(6)
C2 0.0276(8) 0.0302(9) 0.0230(7) 0.0000(7) 0.0026(6) 0.0015(6)
C3 0.0278(9) 0.0307(9) 0.0301(8) -0.0001(7) 0.0050(7) -0.0002(7)
C4 0.0318(9) 0.0306(9) 0.0272(8) -0.0003(7) 0.0008(7) 0.0040(7)
C5 0.0327(9) 0.0371(11) 0.0367(9) -0.0059(8) 0.0066(7) 0.0085(8)
C6 0.0315(9) 0.0431(11) 0.0355(9) 0.0018(8) 0.0109(7) 0.0062(8)
C7 0.0340(9) 0.0333(10) 0.0247(8) 0.0047(8) 0.0064(7) 0.0024(7)
C8 0.0349(9) 0.0317(10) 0.0268(8) 0.0014(8) 0.0035(7) -0.0018(7)
C9 0.0408(11) 0.0325(10) 0.0415(10) -0.0034(8) 0.0066(8) 0.0004(8)
C10 0.0458(11) 0.0337(11) 0.0427(10) 0.0065(9) 0.0075(9) -0.0075(8)
C11 0.0277(9) 0.0279(9) 0.0330(8) -0.0063(7) 0.0078(7) -0.0021(7)
C12 0.0384(10) 0.0289(10) 0.0391(9) -0.0042(8) 0.0112(8) -0.0014(8)
C13 0.0472(12) 0.0335(11) 0.0416(10) -0.0008(9) 0.0115(9) 0.0056(8)
C14 0.0392(10) 0.0424(11) 0.0348(9) -0.0034(9) 0.0110(8) 0.0037(8)
C15 0.0263(8) 0.0358(10) 0.0357(9) -0.0053(7) 0.0098(7) -0.0051(8)
C16 0.0282(9) 0.0282(9) 0.0359(9) -0.0032(7) 0.0079(7) -0.0016(7)
C17 0.0403(11) 0.0411(11) 0.0363(9) -0.0004(9) 0.0115(8) -0.0036(8)

loop_
_atom_type_symbol
_atom_type_description
_atom_type_scat_dispersion_real
_atom_type_scat_dispersion_imag
_atom_type_scat_source
C C 0.0033 0.0016 'International Tables Vol C Tables 4.2.6.8 and 6.1.1.4'
H H 0.0000 0.0000 'International Tables Vol C Tables 4.2.6.8 and 6.1.1.4'
O O 0.0106 0.0060 'International Tables Vol C Tables 4.2.6.8 and 6.1.1.4'
S S 0.1246 0.1234 'International Tables Vol C Tables 4.2.6.8 and 6.1.1.4'

loop_
_geom_angle_atom_site_label_1
_geom_angle_atom_site_label_2
_geom_angle_atom_site_label_3
_geom_angle
O2 S1 O3 119.24(8)
O2 S1 C1 107.84(8)
O3 S1 C1 108.75(9)
O2 S1 C11 108.50(8)
O3 S1 C11 107.42(8)
C1 S1 C11 104.08(8)
C8 O1 C7 106.93(14)
C8 C1 C2 107.54(16)
C8 C1 S1 126.36(15)
C2 C1 S1 125.99(13)
C7 C2 C3 119.19(17)
C7 C2 C1 104.37(15)
C3 C2 C1 136.45(16)
C4 C3 C2 118.84(17)
C4 C3 H3 120.6
C2 C3 H3 120.6
C3 C4 C5 119.88(17)
C3 C4 C9 120.16(17)
C5 C4 C9 119.95(17)
C6 C5 C4 122.18(17)
C6 C5 H5 118.9
C4 C5 H5 118.9
C7 C6 C5 116.23(17)
C7 C6 H6 121.9
C5 C6 H6 121.9
C6 C7 O1 125.76(17)
C6 C7 C2 123.67(18)
O1 C7 C2 110.56(16)
C1 C8 O1 110.60(16)
C1 C8 C10 134.37(18)
O1 C8 C10 115.02(16)
C4 C9 H9A 109.5
C4 C9 H9B 109.5
H9A C9 H9B 109.5
C4 C9 H9C 109.5
H9A C9 H9C 109.5
H9B C9 H9C 109.5
C8 C10 H10A 109.5
C8 C10 H10B 109.5
H10A C10 H10B 109.5
C8 C10 H10C 109.5
H10A C10 H10C 109.5
H10B C10 H10C 109.5
C16 C11 C12 121.31(17)
C16 C11 S1 119.99(14)
C12 C11 S1 118.70(13)
C13 C12 C11 118.97(17)
C13 C12 H12 120.5
C11 C12 H12 120.5
C14 C13 C12 119.69(19)
C14 C13 H13 120.2
C12 C13 H13 120.2
C13 C14 C15 122.04(18)
C13 C14 H14 119.0
C15 C14 H14 119.0
C14 C15 C16 118.42(17)
C14 C15 C17 121.33(17)
C16 C15 C17 120.24(17)
C11 C16 C15 119.54(17)
C11 C16 H16 120.2
C15 C16 H16 120.2
C15 C17 H17A 109.5
C15 C17 H17B 109.5
H17A C17 H17B 109.5
C15 C17 H17C 109.5
H17A C17 H17C 109.5
H17B C17 H17C 109.5

loop_
_geom_bond_atom_site_label_1
_geom_bond_atom_site_label_2
_geom_bond_distance
S1 O2 1.4324(13)
S1 O3 1.4364(13)
S1 C1 1.7399(18)
S1 C11 1.7693(18)
O1 C8 1.363(2)
O1 C7 1.380(2)
C1 C8 1.359(2)
C1 C2 1.449(2)
C2 C7 1.390(2)
C2 C3 1.394(2)
C3 C4 1.384(2)
C3 H3 0.9500
C4 C5 1.405(3)
C4 C9 1.510(3)
C5 C6 1.385(3)
C5 H5 0.9500
C6 C7 1.372(3)
C6 H6 0.9500
C8 C10 1.480(3)
C9 H9A 0.9800
C9 H9B 0.9800
C9 H9C 0.9800
C10 H10A 0.9800
C10 H10B 0.9800
C10 H10C 0.9800
C11 C16 1.385(2)
C11 C12 1.387(3)
C12 C13 1.385(3)
C12 H12 0.9500
C13 C14 1.378(3)
C13 H13 0.9500
C14 C15 1.381(3)
C14 H14 0.9500
C15 C16 1.399(2)
C15 C17 1.498(3)
C16 H16 0.9500
C17 H17A 0.9800
C17 H17B 0.9800
C17 H17C 0.9800

loop_
_geom_hbond_atom_site_label_D
_geom_hbond_atom_site_label_H
_geom_hbond_atom_site_label_A
_geom_hbond_site_symmetry_A
_geom_hbond_distance_DH
_geom_hbond_distance_HA
_geom_hbond_distance_DA
_geom_hbond_angle_DHA
C10 H10C O3 . 0.98 2.34 3.078(3) 131.2
C17 H17B Cg1 3_666 0.98 2.88 3.478(2) 121.2

loop_
_geom_torsion_atom_site_label_1
_geom_torsion_atom_site_label_2
_geom_torsion_atom_site_label_3
_geom_torsion_atom_site_label_4
_geom_torsion
O2 S1 C1 C8 -150.31(15)
O3 S1 C1 C8 -19.69(18)
C11 S1 C1 C8 94.58(16)
O2 S1 C1 C2 33.86(17)
O3 S1 C1 C2 164.48(14)
C11 S1 C1 C2 -81.25(16)
C8 C1 C2 C7 0.53(18)
S1 C1 C2 C7 177.01(12)
C8 C1 C2 C3 -179.26(19)
S1 C1 C2 C3 -2.8(3)
C7 C2 C3 C4 -1.3(2)
C1 C2 C3 C4 178.44(18)
C2 C3 C4 C5 1.0(3)
C2 C3 C4 C9 -179.47(15)
C3 C4 C5 C6 -0.2(3)
C9 C4 C5 C6 -179.74(17)
C4 C5 C6 C7 -0.2(3)
C5 C6 C7 O1 -178.79(16)
C5 C6 C7 C2 -0.1(3)
C8 O1 C7 C6 178.39(17)
C8 O1 C7 C2 -0.41(18)
C3 C2 C7 C6 0.9(3)
C1 C2 C7 C6 -178.90(16)
C3 C2 C7 O1 179.76(14)
C1 C2 C7 O1 -0.07(18)
C2 C1 C8 O1 -0.81(19)
S1 C1 C8 O1 -177.28(12)
C2 C1 C8 C10 178.18(19)
S1 C1 C8 C10 1.7(3)
C7 O1 C8 C1 0.77(18)
C7 O1 C8 C10 -178.44(15)
O2 S1 C11 C16 -16.89(17)
O3 S1 C11 C16 -147.04(14)
C1 S1 C11 C16 97.75(15)
O2 S1 C11 C12 162.26(14)
O3 S1 C11 C12 32.11(17)
C1 S1 C11 C12 -83.10(15)
C16 C11 C12 C13 -0.5(3)
S1 C11 C12 C13 -179.62(15)
C11 C12 C13 C14 1.1(3)
C12 C13 C14 C15 -0.5(3)
C13 C14 C15 C16 -0.7(3)
C13 C14 C15 C17 178.39(19)
C12 C11 C16 C15 -0.7(3)
S1 C11 C16 C15 178.42(13)
C14 C15 C16 C11 1.3(3)
C17 C15 C16 C11 -177.82(16)
